data_7056332
loop_
_publ_author_name
'Chang, Yi-Xin'
'Wang, Wen-Min'
'Zhang, Ru-Xia'
'Shen, Hai-Yun'
'Zhou, Xiao-Pu'
'Wang, Ni-Ni'
'Cui, Jian-Zhong'
'Gao, Hong-Ling'

_publ_section_title
;
 Dinuclear Ln(iii) complexes constructed from an 8-hydroxyquinoline Schiff
 base derivative with different terminal groups show differing slow
 magnetic relaxation
;
_journal_name_full 'New J. Chem.'
_journal_paper_doi 10.1039/C6NJ04035G
_journal_year 2017
_chemical_formula_moiety 'C56 H46 F12 Gd2 N4 O10'
_chemical_formula_sum 'C56 H46 F12 Gd2 N4 O10'
_chemical_formula_weight 1477.47
_space_group_crystal_system monoclinic
_space_group_IT_number 14
_space_group_name_Hall '-P 2ybc'
_space_group_name_H-M_alt 'P 1 21/c 1'
_symmetry_space_group_name_Hall '-P 2ybc'
_symmetry_space_group_name_H-M 'P 1 21/c 1'
_atom_sites_solution_hydrogens geom
_atom_sites_solution_primary direct
_audit_creation_date 2017-04-26
_audit_creation_method
;
Olex2 1.2
(compiled 2017.03.28 svn.r3405 for OlexSys, GUI svn.r5335)
;
_audit_update_record
;
2017-04-28 deposited with the CCDC.
2017-05-04 downloaded from the CCDC.
;
_cell_angle_alpha 90
_cell_angle_beta 114.766(2)
_cell_angle_gamma 90
_cell_formula_units_Z 2
_cell_length_a 12.3847(11)
_cell_length_b 22.1376(17)
_cell_length_c 11.3751(10)
_cell_measurement_reflns_used 10464
_cell_measurement_temperature 113.15
_cell_measurement_theta_max 27.5
_cell_measurement_theta_min 3.3
_cell_volume 2831.8(4)
_computing_cell_refinement 'CrystalClear-SM Expert 2.1 b42 (Rigaku, 2015)'
_computing_data_collection CrystalClear
_computing_data_reduction CrystalClear
_computing_molecular_graphics 'Olex2 (Dolomanov et al., 2009)'
_computing_publication_material 'Olex2 (Dolomanov et al., 2009)'
_computing_structure_refinement 'ShelXL (Sheldrick, 2015)'
_computing_structure_solution 'ShelXS (Sheldrick, 2008)'
_diffrn_ambient_temperature 113.15
_diffrn_measured_fraction_theta_full 0.996
_diffrn_measured_fraction_theta_max 0.992
_diffrn_measurement_device_type 'Rigaku Xtalab P200'
_diffrn_measurement_method '\w scans'
_diffrn_radiation_monochromator confocal
_diffrn_radiation_type MoK\a
_diffrn_radiation_wavelength 0.71075
_diffrn_reflns_av_R_equivalents 0.0230
_diffrn_reflns_av_unetI/netI 0.0170
_diffrn_reflns_Laue_measured_fraction_full 0.996
_diffrn_reflns_Laue_measured_fraction_max 0.992
_diffrn_reflns_limit_h_max 16
_diffrn_reflns_limit_h_min -14
_diffrn_reflns_limit_k_max 28
_diffrn_reflns_limit_k_min -28
_diffrn_reflns_limit_l_max 14
_diffrn_reflns_limit_l_min -12
_diffrn_reflns_number 28422
_diffrn_reflns_point_group_measured_fraction_full 0.996
_diffrn_reflns_point_group_measured_fraction_max 0.992
_diffrn_reflns_theta_full 25.242
_diffrn_reflns_theta_max 27.496
_diffrn_reflns_theta_min 3.302
_diffrn_standards_decay_% 0
_diffrn_standards_interval_count 0
_diffrn_standards_interval_time 0
_diffrn_standards_number 0
_exptl_absorpt_coefficient_mu 2.422
_exptl_absorpt_correction_T_max 1.000
_exptl_absorpt_correction_T_min 0.763
_exptl_absorpt_correction_type multi-scan
_exptl_absorpt_process_details 'REQAB (Rigaku, 1998)'
_exptl_crystal_colour Colorless
_exptl_crystal_density_diffrn 1.733
_exptl_crystal_density_method "'not measured'"
_exptl_crystal_description Prism
_exptl_crystal_F_000 1452
_exptl_crystal_size_max 0.2
_exptl_crystal_size_mid 0.16
_exptl_crystal_size_min 0.14
_refine_diff_density_max 1.108
_refine_diff_density_min -2.234
_refine_diff_density_rms 0.127
_refine_ls_extinction_method none
_refine_ls_goodness_of_fit_ref 1.465
_refine_ls_hydrogen_treatment constr
_refine_ls_matrix_type full
_refine_ls_number_parameters 498
_refine_ls_number_reflns 6452
_refine_ls_number_restraints 170
_refine_ls_restrained_S_all 1.457
_refine_ls_R_factor_all 0.0713
_refine_ls_R_factor_gt 0.0685
_refine_ls_shift/su_max 0.001
_refine_ls_shift/su_mean 0.000
_refine_ls_structure_factor_coef Fsqd
_refine_ls_weighting_details 'w=1/[\s^2^(Fo^2^)+23.9018P] where P=(Fo^2^+2Fc^2^)/3'
_refine_ls_weighting_scheme calc
_refine_ls_wR_factor_gt 0.1517
_refine_ls_wR_factor_ref 0.1525
_reflns_Friedel_coverage 0.000
_reflns_number_gt 6108
_reflns_number_total 6452
_reflns_threshold_expression 'I > 2\s(I)'
_cod_data_source_file c6nj04035g2.cif
_cod_data_source_block 6
_cod_database_code 7056332
_shelx_shelxl_version_number 2014/8
_shelx_space_group_comment
;
The symmetry employed for this shelxl refinement is uniquely defined
by the following loop, which should always be used as a source of
symmetry information in preference to the above space-group names.
They are only intended as comments.
;
_shelx_estimated_absorpt_t_max 0.728
_shelx_estimated_absorpt_t_min 0.643
_olex2_refinement_description
;There are disorders in the -CF3 and -CH3 groups of the ligand
1. Fixed Uiso
 At 1.2 times of:
  All C(H) groups, All C(H,H) groups
 At 1.5 times of:
  All C(H,H,H) groups
2. Restrained distances
 C24-C25 = C24A-C25
 1.5 with sigma of 0.01
 C19-F1' = C19-F2' = C19-F3' = C19A-F1'A = C19A-F2'A = C19A-F3'A
 1.35 with sigma of 0.01
 C24-F4 = C24-F5 = C24-F6 = C24A-F4A = C24A-F5A = C24A-F6A
 1.35 with sigma of 0.01
 C14-C17 = C14'-C17'
 1.5 with sigma of 0.01
 C17'-C18' = C17-C18
 1.54 with sigma of 0.01
 F1'-F2' \\sim F1'-F3' \\sim F2'-F3' \\sim F1'A-F2'A \\sim F1'A-F3'A \\sim
F2'A-F3'A
 with sigma of 0.01
 N2-C11 \\sim N2-C11'
 with sigma of 0.01
 F4-F5 \\sim F4-F6 \\sim F5-F6 \\sim F4A-F5A \\sim F4A-F6A \\sim F5A-F6A
 with sigma of 0.01
 F1-F2 \\sim F1-F3 \\sim F2-F3
 with sigma of 0.01
3. Restrained planarity
 N2, C11', C12', C13', C14', C15', C16', C17'
 with sigma of 0.01
 N2, C11, C12, C13, C14, C15, C16, C17
 with sigma of 0.01
4. Uiso/Uaniso restraints and constraints
Uanis(C17) \\sim Ueq, Uanis(C18) \\sim Ueq, Uanis(C17') \\sim Ueq, Uanis(C18')
\\sim Ueq: with sigma of 0.01 and sigma for terminal atoms of 0.02
Uanis(C24) \\sim Ueq, Uanis(F4) \\sim Ueq, Uanis(F5) \\sim Ueq, Uanis(F6) \\sim
Ueq, Uanis(C24A) \\sim Ueq, Uanis(F4A) \\sim Ueq, Uanis(F5A) \\sim Ueq,
Uanis(F6A) \\sim Ueq: with sigma of 0.01 and sigma for terminal atoms of 0.02
Uanis(F1') \\sim Ueq, Uanis(F2') \\sim Ueq, Uanis(F3') \\sim Ueq, Uanis(F1'A)
\\sim Ueq, Uanis(F2'A) \\sim Ueq, Uanis(F3'A) \\sim Ueq: with sigma of 0.01 and
sigma for terminal atoms of 0.02
Uanis(C24) = Uanis(C24A)
Uanis(C17) = Uanis(C17')
Uanis(C16) = Uanis(C16')
Uanis(C15) = Uanis(C15')
Uanis(C14) = Uanis(C14')
Uanis(C13) = Uanis(C13')
Uanis(C12) = Uanis(C12')
Uanis(C11) = Uanis(C11')
Uanis(F1') = Uanis(F1'A)
Uanis(C19) = Uanis(C19A)
5. Others
 Sof(F4')=Sof(F5')=Sof(F6')=1-FVAR(1)
 Sof(F4)=Sof(F5)=Sof(F6)=Sof(F4A)=Sof(F5A)=Sof(F6A)=0.5*FVAR(2)
 Sof(H28A)=Sof(H28B)=Sof(H28C)=FVAR(1)
 Sof(H23A)=Sof(H23B)=Sof(H23C)=1-FVAR(2)
 Sof(F1')=Sof(F2')=Sof(F3')=0.6*(1-FVAR(3))
 Sof(F1'A)=Sof(F2'A)=Sof(F3'A)=0.4*(1-FVAR(3))
 Sof(F1)=Sof(F2)=Sof(F3)=FVAR(2)
 Sof(C11')=Sof(C12')=Sof(H12')=Sof(C13')=Sof(H13')=Sof(C14')=Sof(C15')=
 Sof(H15')=Sof(C16')=Sof(H16')=Sof(C17')=Sof(H17C)=Sof(H17D)=Sof(C18')=
 Sof(H18D)=Sof(H18E)=Sof(H18F)=1-FVAR(3)
 Sof(C11)=Sof(C12)=Sof(H12)=Sof(C13)=Sof(H13)=Sof(C14)=Sof(C15)=Sof(H15)=
 Sof(C16)=Sof(H16)=Sof(C17)=Sof(H17A)=Sof(H17B)=Sof(C18)=Sof(H18A)=Sof(H18B)=
 Sof(H18C)=FVAR(3)
 Fixed Sof: C24(0.5) C24A(0.5) C19(0.6) C19A(0.4)
6.a Secondary CH2 refined with riding coordinates:
 C17(H17A,H17B), C17'(H17C,H17D)
6.b Me refined with riding coordinates:
 C23(H23A,H23B,H23C), C28(H28A,H28B,H28C)
6.c Aromatic/amide H refined with riding coordinates:
 C3(H3), C4(H4), C5(H5), C7(H7), C8(H8), C10(H10), C21(H21), C26(H26),
 C12(H12), C13(H13), C15(H15), C16(H16), C12'(H12'), C13'(H13'), C15'(H15'),
 C16'(H16')
6.d Fitted hexagon refined as free rotating group:
 C11(C12,C13,C14,C15,C16), C11'(C12',C13',C14',C15',C16')
6.e Idealised Me refined as rotating group:
 C18(H18A,H18B,H18C), C18'(H18D,H18E,H18F)
;
_olex2_submission_special_instructions 'No special instructions were received'

loop_
_space_group_symop_operation_xyz
'x, y, z'
'-x, y+1/2, -z+1/2'
'-x, -y, -z'
'x, -y-1/2, z-1/2'

loop_
_atom_site_label
_atom_site_type_symbol
_atom_site_fract_x
_atom_site_fract_y
_atom_site_fract_z
_atom_site_U_iso_or_equiv
_atom_site_adp_type
_atom_site_occupancy
_atom_site_site_symmetry_order
_atom_site_calc_flag
_atom_site_refinement_flags_posn
_atom_site_refinement_flags_adp
_atom_site_refinement_flags_occupancy
_atom_site_disorder_assembly
_atom_site_disorder_group
Gd1 Gd 0.57974(3) 0.06663(2) 0.61325(5) 0.04266(14) Uani 1 1 d . . . . .
O1 O 0.4478(5) 0.0390(2) 0.3960(6) 0.0446(14) Uani 1 1 d . . . . .
O2 O 0.6854(5) 0.0986(3) 0.4914(7) 0.0531(16) Uani 1 1 d . . . . .
O3 O 0.7768(5) 0.0357(3) 0.7201(7) 0.0503(16) Uani 1 1 d . . . . .
O4 O 0.3882(5) 0.0750(3) 0.6130(7) 0.0562(17) Uani 1 1 d . . . . .
O5 O 0.6016(6) 0.0652(3) 0.8283(7) 0.0571(16) Uani 1 1 d . . . . .
N1 N 0.4743(6) 0.1548(3) 0.4777(8) 0.0461(18) Uani 1 1 d . . . . .
N2 N 0.6385(6) 0.1784(3) 0.7216(8) 0.0499(19) Uani 1 1 d D . . . .
C1 C 0.4037(7) 0.1437(4) 0.3518(10) 0.046(2) Uani 1 1 d . . . . .
C2 C 0.3911(7) 0.0820(3) 0.3060(9) 0.0401(19) Uani 1 1 d . . . . .
C3 C 0.3233(7) 0.0716(5) 0.1804(10) 0.054(2) Uani 1 1 d . . . . .
H3 H 0.3161 0.0313 0.1493 0.065 Uiso 1 1 calc R . . . .
C4 C 0.2620(9) 0.1179(5) 0.0923(11) 0.059(3) Uani 1 1 d . . . . .
H4 H 0.2133 0.1083 0.0044 0.071 Uiso 1 1 calc R . . . .
C5 C 0.2730(9) 0.1768(5) 0.1336(12) 0.069(3) Uani 1 1 d . . . . .
H5 H 0.2326 0.2080 0.0741 0.082 Uiso 1 1 calc R . . . .
C6 C 0.3438(9) 0.1909(4) 0.2635(11) 0.057(3) Uani 1 1 d . . . . .
C7 C 0.3569(9) 0.2499(5) 0.3151(12) 0.070(3) Uani 1 1 d . . . . .
H7 H 0.3159 0.2826 0.2605 0.084 Uiso 1 1 calc R . . . .
C8 C 0.4271(9) 0.2602(4) 0.4413(13) 0.076(4) Uani 1 1 d . . . . .
H8 H 0.4359 0.3000 0.4752 0.091 Uiso 1 1 calc R . . . .
C9 C 0.4872(9) 0.2118(4) 0.5225(12) 0.060(3) Uani 1 1 d . . . . .
C10 C 0.5728(9) 0.2212(5) 0.6520(12) 0.064(3) Uani 1 1 d . . . . .
H10 H 0.5817 0.2606 0.6881 0.077 Uiso 1 1 calc R . . . .
C20 C 0.7852(8) 0.0887(5) 0.4916(11) 0.060(3) Uani 1 1 d . . . . .
C21 C 0.8778(8) 0.0569(5) 0.5895(11) 0.058(3) Uani 1 1 d . . . . .
H21 H 0.9511 0.0522 0.5826 0.070 Uiso 1 1 calc R . . . .
C22 C 0.8667(7) 0.0324(4) 0.6941(10) 0.050(2) Uani 1 1 d . . . . .
C23 C 0.9715(10) -0.0023(7) 0.7959(15) 0.083(4) Uani 1 1 d . . . . .
H23A H 1.0377 -0.0032 0.7701 0.124 Uiso 0.332(11) 1 calc R . P A 2
H23B H 0.9970 0.0179 0.8799 0.124 Uiso 0.332(11) 1 calc R . P A 2
H23C H 0.9467 -0.0437 0.8027 0.124 Uiso 0.332(11) 1 calc R . P A 2
C25 C 0.3492(7) 0.0831(4) 0.6966(11) 0.055(3) Uani 1 1 d D . . . .
C26 C 0.4145(9) 0.0833(4) 0.8303(12) 0.058(3) Uani 1 1 d . . . . .
H26 H 0.3742 0.0899 0.8842 0.070 Uiso 1 1 calc R . . . .
C27 C 0.5380(9) 0.0740(4) 0.8881(11) 0.055(2) Uani 1 1 d . . . . .
C28 C 0.6031(11) 0.0764(5) 1.0330(12) 0.069(3) Uani 1 1 d . . . . .
H28A H 0.5462 0.0834 1.0708 0.104 Uiso 0.671(9) 1 calc R . P B 1
H28B H 0.6444 0.0380 1.0650 0.104 Uiso 0.671(9) 1 calc R . P B 1
H28C H 0.6612 0.1094 1.0577 0.104 Uiso 0.671(9) 1 calc R . P B 1
F1 F 1.0558(9) -0.0114(6) 0.7556(14) 0.137(6) Uani 0.668(11) 1 d D . P A 1
F2 F 0.9422(10) -0.0485(5) 0.8275(15) 0.152(8) Uani 0.668(11) 1 d D . P A 1
F3 F 1.0219(11) 0.0342(7) 0.8953(12) 0.135(6) Uani 0.668(11) 1 d D . P A 1
C24 C 0.2200(10) 0.0892(8) 0.6655(17) 0.053(4) Uani 0.5 1 d D U P B -1
F4 F 0.186(2) 0.1359(10) 0.583(2) 0.086(8) Uani 0.335(4) 1 d D U P B -1
F5 F 0.186(3) 0.1020(12) 0.760(2) 0.092(10) Uani 0.335(4) 1 d D U P B -1
F6 F 0.162(2) 0.0410(9) 0.603(2) 0.095(9) Uani 0.335(4) 1 d D U P B -1
C24A C 0.2195(10) 0.1029(7) 0.6270(15) 0.053(4) Uani 0.5 1 d D U P B -2
F4A F 0.205(2) 0.1561(7) 0.561(2) 0.066(7) Uani 0.335(4) 1 d D U P B -2
F5A F 0.170(2) 0.1138(11) 0.711(2) 0.071(7) Uani 0.335(4) 1 d D U P B -2
F6A F 0.1465(16) 0.0638(8) 0.5400(18) 0.064(5) Uani 0.335(4) 1 d D U P B -2
C11 C 0.7264(14) 0.1895(8) 0.8519(6) 0.038(2) Uani 0.686(19) 1 d D . P C 1
C12 C 0.8324(18) 0.1573(7) 0.9005(15) 0.062(3) Uani 0.686(19) 1 d G . P C 1
H12 H 0.8472 0.1279 0.8482 0.074 Uiso 0.686(19) 1 calc R . P C 1
C13 C 0.9169(13) 0.1680(8) 1.0258(17) 0.075(5) Uani 0.686(19) 1 d G . P C 1
H13 H 0.9894 0.1460 1.0591 0.090 Uiso 0.686(19) 1 calc R . P C 1
C14 C 0.8953(14) 0.2110(8) 1.1024(7) 0.068(5) Uani 0.686(19) 1 d DG . P C 1
C15 C 0.7893(17) 0.2433(8) 1.0537(14) 0.079(7) Uani 0.686(19) 1 d G . P C 1
H15 H 0.7745 0.2727 1.1061 0.095 Uiso 0.686(19) 1 calc R . P C 1
C16 C 0.7048(12) 0.2326(8) 0.9285(15) 0.075(5) Uani 0.686(19) 1 d G . P C 1
H16 H 0.6323 0.2546 0.8952 0.090 Uiso 0.686(19) 1 calc R . P C 1
C17 C 0.9876(16) 0.2225(8) 1.2384(12) 0.088(6) Uani 0.686(19) 1 d D U P C 1
H17A H 1.0474 0.1897 1.2643 0.105 Uiso 0.686(19) 1 calc R . P C 1
H17B H 0.9489 0.2222 1.2989 0.105 Uiso 0.686(19) 1 calc R . P C 1
C18 C 1.0497(18) 0.2833(8) 1.248(2) 0.092(7) Uani 0.686(19) 1 d D U P C 1
H18A H 1.0842 0.2845 1.1845 0.137 Uiso 0.686(19) 1 calc GR . P C 1
H18B H 1.1130 0.2883 1.3352 0.137 Uiso 0.686(19) 1 calc GR . P C 1
H18C H 0.9918 0.3161 1.2298 0.137 Uiso 0.686(19) 1 calc GR . P C 1
C19 C 0.813(2) 0.1199(12) 0.390(4) 0.073(7) Uani 0.6 1 d D . P A -1
F1' F 0.721(3) 0.1504(19) 0.304(7) 0.090(8) Uani 0.199(6) 1 d D U P A -1
F2' F 0.843(3) 0.0744(13) 0.331(3) 0.088(11) Uani 0.199(6) 1 d D U P A -1
F3' F 0.907(3) 0.1568(14) 0.447(4) 0.103(13) Uani 0.199(6) 1 d D U P A -1
C19A C 0.803(3) 0.098(2) 0.370(5) 0.073(7) Uani 0.4 1 d D . P A -2
F1'A F 0.736(5) 0.146(3) 0.317(12) 0.090(8) Uani 0.133(4) 1 d D U P A -2
F2'A F 0.768(5) 0.051(2) 0.285(6) 0.11(2) Uani 0.133(4) 1 d D U P A -2
F3'A F 0.918(3) 0.110(2) 0.399(5) 0.086(16) Uani 0.133(4) 1 d D U P A -2
F4' F 0.6575(18) 0.1299(8) 1.0702(19) 0.070(6) Uani 0.329(9) 1 d . . P B 2
F5' F 0.6881(16) 0.0346(8) 1.0750(16) 0.059(5) Uani 0.329(9) 1 d . . P B 2
F6' F 0.5350(17) 0.0695(10) 1.095(2) 0.076(6) Uani 0.329(9) 1 d . . P B 2
C11' C 0.728(3) 0.1980(18) 0.8451(9) 0.038(2) Uani 0.314(19) 1 d D . P C 2
C12' C 0.831(4) 0.1628(17) 0.890(4) 0.062(3) Uani 0.314(19) 1 d G . P C 2
H12' H 0.8366 0.1294 0.8410 0.074 Uiso 0.314(19) 1 calc R . P C 2
C13' C 0.925(3) 0.177(2) 1.008(4) 0.075(5) Uani 0.314(19) 1 d G . P C 2
H13' H 0.9946 0.1525 1.0391 0.090 Uiso 0.314(19) 1 calc R . P C 2
C14' C 0.916(3) 0.225(2) 1.0804(15) 0.068(5) Uani 0.314(19) 1 d DG . P C 2
C15' C 0.814(4) 0.2606(19) 1.035(3) 0.079(7) Uani 0.314(19) 1 d G . P C 2
H15' H 0.8081 0.2940 1.0845 0.095 Uiso 0.314(19) 1 calc R . P C 2
C16' C 0.720(3) 0.2469(19) 0.917(4) 0.075(5) Uani 0.314(19) 1 d G . P C 2
H16' H 0.6500 0.2709 0.8864 0.090 Uiso 0.314(19) 1 calc R . P C 2
C17' C 1.017(3) 0.2408(18) 1.208(2) 0.088(6) Uani 0.314(19) 1 d D U P C 2
H17C H 0.9940 0.2771 1.2429 0.105 Uiso 0.314(19) 1 calc R . P C 2
H17D H 1.0866 0.2521 1.1909 0.105 Uiso 0.314(19) 1 calc R . P C 2
C18' C 1.057(5) 0.192(2) 1.314(4) 0.119(19) Uani 0.314(19) 1 d D U P C 2
H18D H 1.0027 0.1912 1.3558 0.179 Uiso 0.314(19) 1 calc GR . P C 2
H18E H 1.1379 0.2014 1.3782 0.179 Uiso 0.314(19) 1 calc GR . P C 2
H18F H 1.0574 0.1526 1.2748 0.179 Uiso 0.314(19) 1 calc GR . P C 2

loop_
_atom_site_aniso_label
_atom_site_aniso_U_11
_atom_site_aniso_U_22
_atom_site_aniso_U_33
_atom_site_aniso_U_23
_atom_site_aniso_U_13
_atom_site_aniso_U_12
Gd1 0.0303(2) 0.0327(2) 0.0683(3) -0.0017(2) 0.02396(19) 0.00282(16)
O1 0.034(3) 0.035(3) 0.067(4) 0.006(3) 0.024(3) 0.002(2)
O2 0.037(3) 0.054(4) 0.072(5) 0.004(3) 0.026(3) -0.001(3)
O3 0.034(3) 0.048(3) 0.073(5) 0.001(3) 0.027(3) 0.005(3)
O4 0.041(3) 0.048(4) 0.091(5) -0.014(4) 0.038(3) -0.003(3)
O5 0.053(4) 0.047(4) 0.079(5) -0.008(4) 0.035(4) 0.004(3)
N1 0.028(3) 0.035(4) 0.069(5) -0.004(3) 0.014(3) 0.001(3)
N2 0.041(4) 0.038(4) 0.071(5) -0.004(4) 0.024(4) 0.004(3)
C1 0.029(4) 0.033(4) 0.072(7) 0.007(4) 0.016(4) 0.006(3)
C2 0.033(4) 0.031(4) 0.060(5) 0.004(4) 0.023(4) 0.003(3)
C3 0.033(4) 0.049(5) 0.083(7) -0.010(5) 0.027(5) -0.007(4)
C4 0.053(6) 0.055(6) 0.067(7) 0.010(5) 0.024(5) 0.007(5)
C5 0.049(6) 0.050(6) 0.089(9) 0.017(6) 0.012(6) 0.006(5)
C6 0.047(5) 0.041(5) 0.077(7) 0.022(5) 0.020(5) 0.010(4)
C7 0.051(6) 0.040(5) 0.092(9) 0.018(5) 0.003(6) 0.012(4)
C8 0.051(6) 0.033(5) 0.116(10) 0.002(6) 0.008(6) 0.009(4)
C9 0.051(5) 0.028(4) 0.098(9) 0.001(5) 0.030(6) 0.008(4)
C10 0.044(5) 0.044(5) 0.094(9) -0.011(5) 0.020(6) 0.002(4)
C20 0.040(5) 0.070(7) 0.074(7) -0.014(5) 0.028(5) -0.010(4)
C21 0.035(4) 0.068(7) 0.077(7) -0.009(6) 0.030(5) 0.000(4)
C22 0.032(4) 0.050(5) 0.069(6) -0.009(5) 0.021(4) 0.003(4)
C23 0.042(6) 0.096(10) 0.111(11) 0.003(9) 0.033(7) 0.013(6)
C25 0.046(5) 0.037(5) 0.093(8) -0.018(5) 0.040(5) -0.008(4)
C26 0.062(6) 0.036(5) 0.093(8) -0.009(5) 0.048(6) -0.009(4)
C27 0.069(6) 0.025(4) 0.083(7) -0.008(4) 0.046(6) -0.006(4)
C28 0.093(8) 0.046(6) 0.079(8) 0.004(5) 0.046(7) 0.004(6)
F1 0.057(7) 0.198(16) 0.165(14) 0.062(12) 0.056(8) 0.077(8)
F2 0.061(7) 0.100(10) 0.27(2) 0.108(12) 0.045(10) 0.028(7)
F3 0.089(9) 0.157(14) 0.100(10) -0.001(10) -0.017(8) 0.025(9)
C24 0.048(5) 0.066(7) 0.060(7) -0.004(6) 0.036(5) -0.001(5)
F4 0.032(10) 0.128(17) 0.092(14) 0.013(13) 0.020(10) 0.011(12)
F5 0.078(15) 0.118(18) 0.106(17) -0.028(13) 0.063(13) 0.004(12)
F6 0.067(12) 0.097(15) 0.126(17) -0.034(13) 0.044(13) -0.016(11)
C24A 0.048(5) 0.066(7) 0.060(7) -0.004(6) 0.036(5) -0.001(5)
F4A 0.044(11) 0.066(11) 0.088(13) -0.015(10) 0.026(9) 0.005(9)
F5A 0.054(11) 0.089(14) 0.098(15) -0.021(12) 0.059(12) -0.007(10)
F6A 0.038(8) 0.064(10) 0.097(13) -0.021(10) 0.036(9) -0.018(8)
C11 0.039(4) 0.036(6) 0.029(4) -0.018(4) 0.006(3) 0.005(4)
C12 0.070(7) 0.046(6) 0.061(7) -0.008(5) 0.020(6) 0.010(5)
C13 0.075(8) 0.055(9) 0.075(10) -0.003(7) 0.012(7) 0.014(7)
C14 0.095(12) 0.061(13) 0.050(8) 0.000(7) 0.033(8) -0.002(8)
C15 0.073(12) 0.084(15) 0.093(12) -0.033(11) 0.047(9) -0.007(10)
C16 0.052(7) 0.084(14) 0.093(10) -0.029(9) 0.035(7) -0.002(8)
C17 0.091(8) 0.079(8) 0.087(8) 0.000(6) 0.031(6) -0.001(6)
C18 0.085(12) 0.091(13) 0.085(12) 0.004(10) 0.022(10) -0.008(10)
C19 0.056(9) 0.10(2) 0.077(15) -0.007(15) 0.039(9) -0.017(12)
F1' 0.099(13) 0.098(13) 0.084(14) 0.020(10) 0.048(11) -0.005(10)
F2' 0.102(19) 0.11(2) 0.072(17) -0.007(15) 0.056(15) 0.004(16)
F3' 0.100(19) 0.11(2) 0.10(2) 0.020(16) 0.048(16) -0.013(16)
C19A 0.056(9) 0.10(2) 0.077(15) -0.007(15) 0.039(9) -0.017(12)
F1'A 0.099(13) 0.098(13) 0.084(14) 0.020(10) 0.048(11) -0.005(10)
F2'A 0.11(3) 0.12(3) 0.11(3) 0.004(18) 0.048(19) -0.001(18)
F3'A 0.08(2) 0.09(2) 0.09(2) 0.000(17) 0.041(17) -0.003(17)
F4' 0.083(13) 0.041(9) 0.069(13) -0.005(8) 0.016(10) -0.009(9)
F5' 0.072(12) 0.060(11) 0.047(10) 0.015(8) 0.027(9) 0.025(9)
F6' 0.077(13) 0.082(14) 0.092(15) 0.015(12) 0.059(12) 0.011(11)
C11' 0.039(4) 0.036(6) 0.029(4) -0.018(4) 0.006(3) 0.005(4)
C12' 0.070(7) 0.046(6) 0.061(7) -0.008(5) 0.020(6) 0.010(5)
C13' 0.075(8) 0.055(9) 0.075(10) -0.003(7) 0.012(7) 0.014(7)
C14' 0.095(12) 0.061(13) 0.050(8) 0.000(7) 0.033(8) -0.002(8)
C15' 0.073(12) 0.084(15) 0.093(12) -0.033(11) 0.047(9) -0.007(10)
C16' 0.052(7) 0.084(14) 0.093(10) -0.029(9) 0.035(7) -0.002(8)
C17' 0.091(8) 0.079(8) 0.087(8) 0.000(6) 0.031(6) -0.001(6)
C18' 0.13(3) 0.12(2) 0.10(2) -0.033(17) 0.039(17) -0.024(18)

loop_
_atom_type_symbol
_atom_type_description
_atom_type_scat_dispersion_real
_atom_type_scat_dispersion_imag
_atom_type_scat_source
C C 0.0033 0.0016 'International Tables Vol C Tables 4.2.6.8 and 6.1.1.4'
H H 0.0000 0.0000 'International Tables Vol C Tables 4.2.6.8 and 6.1.1.4'
F F 0.0171 0.0103 'International Tables Vol C Tables 4.2.6.8 and 6.1.1.4'
Gd Gd -0.1653 3.9035 'International Tables Vol C Tables 4.2.6.8 and 6.1.1.4'
N N 0.0061 0.0033 'International Tables Vol C Tables 4.2.6.8 and 6.1.1.4'
O O 0.0106 0.0060 'International Tables Vol C Tables 4.2.6.8 and 6.1.1.4'

loop_
_geom_angle_atom_site_label_1
_geom_angle_atom_site_label_2
_geom_angle_atom_site_label_3
_geom_angle
_geom_angle_site_symmetry_1
_geom_angle_site_symmetry_3
O1 Gd1 Gd1 35.98(16) 3_656 3_656
O1 Gd1 Gd1 35.25(13) . 3_656
O1 Gd1 O1 71.2(2) 3_656 .
O1 Gd1 O2 112.0(2) 3_656 .
O1 Gd1 O4 87.2(2) 3_656 .
O1 Gd1 N1 136.1(2) 3_656 .
O1 Gd1 N1 67.0(2) . .
O1 Gd1 N2 129.4(2) . .
O1 Gd1 N2 157.9(2) 3_656 .
O2 Gd1 Gd1 95.23(17) . 3_656
O2 Gd1 O1 77.3(2) . .
O2 Gd1 O4 140.2(2) . .
O2 Gd1 N1 71.3(2) . .
O2 Gd1 N2 83.4(2) . .
O3 Gd1 Gd1 104.75(16) . 3_656
O3 Gd1 O1 80.3(2) . 3_656
O3 Gd1 O1 125.1(2) . .
O3 Gd1 O2 71.3(2) . .
O3 Gd1 O4 148.3(2) . .
O3 Gd1 O5 79.3(2) . .
O3 Gd1 N1 135.8(2) . .
O3 Gd1 N2 90.4(2) . .
O4 Gd1 Gd1 80.08(16) . 3_656
O4 Gd1 O1 76.7(2) . .
O4 Gd1 N1 71.0(2) . .
O4 Gd1 N2 90.4(2) . .
O5 Gd1 Gd1 119.17(17) . 3_656
O5 Gd1 O1 143.2(2) . .
O5 Gd1 O1 89.1(2) . 3_656
O5 Gd1 O2 139.5(2) . .
O5 Gd1 O4 71.4(2) . .
O5 Gd1 N1 117.2(2) . .
O5 Gd1 N2 69.4(2) . .
N1 Gd1 Gd1 101.33(17) . 3_656
N1 Gd1 N2 62.6(2) . .
N2 Gd1 Gd1 163.50(16) . 3_656
Gd1 O1 Gd1 108.8(2) 3_656 .
C2 O1 Gd1 120.7(5) . .
C2 O1 Gd1 129.9(5) . 3_656
C20 O2 Gd1 136.8(7) . .
C22 O3 Gd1 136.5(7) . .
C25 O4 Gd1 135.6(6) . .
C27 O5 Gd1 137.8(7) . .
C1 N1 Gd1 116.8(5) . .
C9 N1 Gd1 123.5(7) . .
C9 N1 C1 119.7(8) . .
C10 N2 Gd1 114.3(7) . .
C10 N2 C11 121.1(11) . .
C10 N2 C11' 114(2) . .
C11 N2 Gd1 124.3(8) . .
C11' N2 Gd1 131.6(18) . .
N1 C1 C2 118.6(8) . .
N1 C1 C6 121.8(8) . .
C6 C1 C2 119.6(9) . .
O1 C2 C1 116.6(8) . .
C3 C2 O1 125.3(8) . .
C3 C2 C1 118.2(8) . .
C2 C3 H3 118.6 . .
C2 C3 C4 122.8(9) . .
C4 C3 H3 118.6 . .
C3 C4 H4 120.0 . .
C5 C4 C3 119.9(11) . .
C5 C4 H4 120.0 . .
C4 C5 H5 119.9 . .
C4 C5 C6 120.1(10) . .
C6 C5 H5 119.9 . .
C5 C6 C1 119.4(9) . .
C5 C6 C7 123.8(9) . .
C7 C6 C1 116.8(10) . .
C6 C7 H7 119.8 . .
C8 C7 C6 120.5(9) . .
C8 C7 H7 119.8 . .
C7 C8 H8 120.1 . .
C7 C8 C9 119.9(10) . .
C9 C8 H8 120.1 . .
N1 C9 C8 121.3(11) . .
N1 C9 C10 116.7(9) . .
C8 C9 C10 121.8(9) . .
N2 C10 C9 122.2(9) . .
N2 C10 H10 118.9 . .
C9 C10 H10 118.9 . .
O2 C20 C21 124.3(10) . .
O2 C20 C19 117.5(14) . .
O2 C20 C19A 120.0(19) . .
C21 C20 C19 117.6(13) . .
C21 C20 C19A 114(2) . .
C20 C21 H21 118.6 . .
C22 C21 C20 122.9(8) . .
C22 C21 H21 118.6 . .
O3 C22 C21 126.8(9) . .
O3 C22 C23 113.6(10) . .
C21 C22 C23 119.7(9) . .
C22 C23 H23A 109.5 . .
C22 C23 H23B 109.5 . .
C22 C23 H23C 109.5 . .
H23A C23 H23B 109.5 . .
H23A C23 H23C 109.5 . .
H23B C23 H23C 109.5 . .
F1 C23 C22 110.9(13) . .
F2 C23 C22 112.9(11) . .
F2 C23 F1 111.0(13) . .
F2 C23 F3 111.3(14) . .
F3 C23 C22 106.8(12) . .
F3 C23 F1 103.5(10) . .
O4 C25 C26 126.9(8) . .
O4 C25 C24 123.4(11) . .
O4 C25 C24A 107.7(10) . .
C26 C25 C24 109.5(10) . .
C26 C25 C24A 124.7(10) . .
C25 C26 H26 118.9 . .
C25 C26 C27 122.1(9) . .
C27 C26 H26 118.9 . .
O5 C27 C26 125.3(11) . .
O5 C27 C28 115.6(10) . .
C26 C27 C28 119.1(9) . .
C27 C28 H28A 109.5 . .
C27 C28 H28B 109.5 . .
C27 C28 H28C 109.5 . .
H28A C28 H28B 109.5 . .
H28A C28 H28C 109.5 . .
H28B C28 H28C 109.5 . .
F4' C28 C27 110.2(12) . .
F5' C28 C27 110.4(11) . .
F5' C28 F4' 106.5(15) . .
F6' C28 C27 114.5(14) . .
F6' C28 F4' 106.5(16) . .
F6' C28 F5' 108.4(14) . .
F4 C24 C25 103.0(16) . .
F5 C24 C25 119.8(19) . .
F5 C24 F4 106.7(9) . .
F6 C24 C25 110.3(17) . .
F6 C24 F4 107.9(10) . .
F6 C24 F5 108.4(10) . .
F4A C24A C25 113.8(15) . .
F5A C24A C25 111.8(16) . .
F5A C24A F4A 103.8(9) . .
F6A C24A C25 115.8(14) . .
F6A C24A F4A 104.9(9) . .
F6A C24A F5A 105.8(9) . .
C12 C11 N2 120.0(15) . .
C12 C11 C16 120.0 . .
C16 C11 N2 120.0(15) . .
C11 C12 H12 120.0 . .
C13 C12 C11 120.0 . .
C13 C12 H12 120.0 . .
C12 C13 H13 120.0 . .
C12 C13 C14 120.0 . .
C14 C13 H13 120.0 . .
C13 C14 C17 119.7(17) . .
C15 C14 C13 120.0 . .
C15 C14 C17 120.3(17) . .
C14 C15 H15 120.0 . .
C16 C15 C14 120.0 . .
C16 C15 H15 120.0 . .
C11 C16 H16 120.0 . .
C15 C16 C11 120.0 . .
C15 C16 H16 120.0 . .
C14 C17 H17A 109.4 . .
C14 C17 H17B 109.4 . .
C14 C17 C18 111.1(10) . .
H17A C17 H17B 108.0 . .
C18 C17 H17A 109.4 . .
C18 C17 H17B 109.4 . .
C17 C18 H18A 109.5 . .
C17 C18 H18B 109.5 . .
C17 C18 H18C 109.5 . .
H18A C18 H18B 109.5 . .
H18A C18 H18C 109.5 . .
H18B C18 H18C 109.5 . .
F1' C19 C20 113(4) . .
F1' C19 F2' 109.9(12) . .
F1' C19 F3' 110.3(12) . .
F2' C19 C20 104(2) . .
F3' C19 C20 110(3) . .
F3' C19 F2' 109.4(12) . .
F1'A C19A C20 102(6) . .
F1'A C19A F2'A 109.8(14) . .
F1'A C19A F3'A 109.5(13) . .
F2'A C19A C20 115(4) . .
F2'A C19A F3'A 109.3(13) . .
F3'A C19A C20 110(4) . .
C12' C11' N2 114(3) . .
C12' C11' C16' 120.0 . .
C16' C11' N2 126(3) . .
C11' C12' H12' 120.0 . .
C13' C12' C11' 120.0 . .
C13' C12' H12' 120.0 . .
C12' C13' H13' 120.0 . .
C12' C13' C14' 120.0 . .
C14' C13' H13' 120.0 . .
C13' C14' C17' 121(4) . .
C15' C14' C13' 120.0 . .
C15' C14' C17' 119(4) . .
C14' C15' H15' 120.0 . .
C14' C15' C16' 120.0 . .
C16' C15' H15' 120.0 . .
C11' C16' H16' 120.0 . .
C15' C16' C11' 120.0 . .
C15' C16' H16' 120.0 . .
C14' C17' H17C 107.9 . .
C14' C17' H17D 107.9 . .
C14' C17' C18' 118(3) . .
H17C C17' H17D 107.2 . .
C18' C17' H17C 107.9 . .
C18' C17' H17D 107.9 . .
C17' C18' H18D 109.5 . .
C17' C18' H18E 109.5 . .
C17' C18' H18F 109.5 . .
H18D C18' H18E 109.5 . .
H18D C18' H18F 109.5 . .
H18E C18' H18F 109.5 . .

loop_
_geom_bond_atom_site_label_1
_geom_bond_atom_site_label_2
_geom_bond_distance
_geom_bond_site_symmetry_2
Gd1 Gd1 3.8702(9) 3_656
Gd1 O1 2.359(6) 3_656
Gd1 O1 2.402(6) .
Gd1 O2 2.377(6) .
Gd1 O3 2.327(6) .
Gd1 O4 2.379(6) .
Gd1 O5 2.346(7) .
Gd1 N1 2.492(7) .
Gd1 N2 2.724(7) .
O1 Gd1 2.359(6) 3_656
O1 C2 1.359(10) .
O2 C20 1.256(11) .
O3 C22 1.269(10) .
O4 C25 1.248(11) .
O5 C27 1.252(11) .
N1 C1 1.352(12) .
N1 C9 1.343(11) .
N2 C10 1.284(12) .
N2 C11 1.445(10) .
N2 C11' 1.445(12) .
C1 C2 1.446(11) .
C1 C6 1.424(12) .
C2 C3 1.340(13) .
C3 H3 0.9500 .
C3 C4 1.412(14) .
C4 H4 0.9500 .
C4 C5 1.373(15) .
C5 H5 0.9500 .
C5 C6 1.401(16) .
C6 C7 1.414(15) .
C7 H7 0.9500 .
C7 C8 1.350(16) .
C8 H8 0.9500 .
C8 C9 1.407(14) .
C9 C10 1.425(15) .
C10 H10 0.9500 .
C20 C21 1.407(15) .
C20 C19 1.51(4) .
C20 C19A 1.51(5) .
C21 H21 0.9500 .
C21 C22 1.365(14) .
C22 C23 1.534(15) .
C23 H23A 0.9800 .
C23 H23B 0.9800 .
C23 H23C 0.9800 .
C23 F1 1.321(16) .
C23 F2 1.190(17) .
C23 F3 1.315(19) .
C25 C26 1.392(15) .
C25 C24 1.492(9) .
C25 C24A 1.527(9) .
C26 H26 0.9500 .
C26 C27 1.405(14) .
C27 C28 1.502(16) .
C28 H28A 0.9800 .
C28 H28B 0.9800 .
C28 H28C 0.9800 .
C28 F4' 1.34(2) .
C28 F5' 1.331(19) .
C28 F6' 1.32(2) .
C24 F4 1.342(10) .
C24 F5 1.337(10) .
C24 F6 1.317(10) .
C24A F4A 1.367(10) .
C24A F5A 1.354(10) .
C24A F6A 1.341(10) .
C11 C12 1.3900 .
C11 C16 1.3900 .
C12 H12 0.9500 .
C12 C13 1.3900 .
C13 H13 0.9500 .
C13 C14 1.3900 .
C14 C15 1.3900 .
C14 C17 1.511(9) .
C15 H15 0.9500 .
C15 C16 1.3900 .
C16 H16 0.9500 .
C17 H17A 0.9900 .
C17 H17B 0.9900 .
C17 C18 1.533(10) .
C18 H18A 0.9800 .
C18 H18B 0.9800 .
C18 H18C 0.9800 .
C19 F1' 1.335(10) .
C19 F2' 1.347(10) .
C19 F3' 1.345(10) .
C19A F1'A 1.341(10) .
C19A F2'A 1.346(10) .
C19A F3'A 1.349(10) .
C11' C12' 1.3900 .
C11' C16' 1.3900 .
C12' H12' 0.9500 .
C12' C13' 1.3900 .
C13' H13' 0.9500 .
C13' C14' 1.3900 .
C14' C15' 1.3900 .
C14' C17' 1.505(10) .
C15' H15' 0.9500 .
C15' C16' 1.3900 .
C16' H16' 0.9500 .
C17' H17C 0.9900 .
C17' H17D 0.9900 .
C17' C18' 1.535(10) .
C18' H18D 0.9800 .
C18' H18E 0.9800 .
C18' H18F 0.9800 .

loop_
_geom_torsion_atom_site_label_1
_geom_torsion_atom_site_label_2
_geom_torsion_atom_site_label_3
_geom_torsion_atom_site_label_4
_geom_torsion
_geom_torsion_site_symmetry_1
Gd1 O1 C2 C1 -6.9(9) .
Gd1 O1 C2 C1 163.2(5) 3_656
Gd1 O1 C2 C3 -15.4(12) 3_656
Gd1 O1 C2 C3 174.5(6) .
Gd1 O2 C20 C21 -9.7(17) .
Gd1 O2 C20 C19 179.0(11) .
Gd1 O2 C20 C19A 155.6(18) .
Gd1 O3 C22 C21 11.2(16) .
Gd1 O3 C22 C23 -170.1(8) .
Gd1 O4 C25 C26 -8.2(15) .
Gd1 O4 C25 C24 177.2(10) .
Gd1 O4 C25 C24A 162.9(8) .
Gd1 O5 C27 C26 7.2(14) .
Gd1 O5 C27 C28 -170.8(7) .
Gd1 N1 C1 C2 2.1(10) .
Gd1 N1 C1 C6 -176.7(7) .
Gd1 N1 C9 C8 178.9(8) .
Gd1 N1 C9 C10 4.7(13) .
Gd1 N2 C10 C9 -7.8(13) .
Gd1 N2 C11 C12 41.1(9) .
Gd1 N2 C11 C16 -138.9(9) .
Gd1 N2 C11' C12' 32(2) .
Gd1 N2 C11' C16' -148(2) .
O1 C2 C3 C4 177.1(8) .
O2 C20 C21 C22 1.4(17) .
O2 C20 C19 F1' -6(2) .
O2 C20 C19 F2' -125(2) .
O2 C20 C19 F3' 117.8(18) .
O2 C20 C19A F1'A 37(2) .
O2 C20 C19A F2'A -82(4) .
O2 C20 C19A F3'A 154(3) .
O3 C22 C23 F1 171.5(11) .
O3 C22 C23 F2 46.2(17) .
O3 C22 C23 F3 -76.5(13) .
O4 C25 C26 C27 0.2(15) .
O4 C25 C24 F4 -57.2(16) .
O4 C25 C24 F5 -175.4(14) .
O4 C25 C24 F6 57.7(17) .
O4 C25 C24A F4A -61.8(14) .
O4 C25 C24A F5A -179.0(11) .
O4 C25 C24A F6A 59.8(14) .
O5 C27 C28 F4' 77.2(15) .
O5 C27 C28 F5' -40.2(15) .
O5 C27 C28 F6' -162.8(13) .
N1 C1 C2 O1 3.0(11) .
N1 C1 C2 C3 -178.3(8) .
N1 C1 C6 C5 179.1(9) .
N1 C1 C6 C7 -3.1(14) .
N1 C9 C10 N2 2.8(16) .
N2 C11 C12 C13 -179.99(9) .
N2 C11 C16 C15 179.99(9) .
N2 C11' C12' C13' -179.99(9) .
N2 C11' C16' C15' 179.99(10) .
C1 N1 C9 C8 0.9(15) .
C1 N1 C9 C10 -173.2(9) .
C1 C2 C3 C4 -1.4(13) .
C1 C6 C7 C8 2.5(17) .
C2 C1 C6 C5 0.3(14) .
C2 C1 C6 C7 178.2(9) .
C2 C3 C4 C5 1.6(15) .
C3 C4 C5 C6 -0.8(16) .
C4 C5 C6 C1 -0.2(16) .
C4 C5 C6 C7 -177.8(11) .
C5 C6 C7 C8 -179.7(12) .
C6 C1 C2 O1 -178.2(8) .
C6 C1 C2 C3 0.5(12) .
C6 C7 C8 C9 -0.4(19) .
C7 C8 C9 N1 -1.4(18) .
C7 C8 C9 C10 172.5(11) .
C8 C9 C10 N2 -171.3(11) .
C9 N1 C1 C2 -179.8(8) .
C9 N1 C1 C6 1.4(13) .
C10 N2 C11 C12 -146.1(11) .
C10 N2 C11 C16 33.9(11) .
C10 N2 C11' C12' -150(2) .
C10 N2 C11' C16' 30(2) .
C20 C21 C22 O3 -2.0(17) .
C20 C21 C22 C23 179.3(11) .
C21 C20 C19 F1' -177.9(17) .
C21 C20 C19 F2' 63(2) .
C21 C20 C19 F3' -54(2) .
C21 C20 C19A F1'A -156(2) .
C21 C20 C19A F2'A 85(3) .
C21 C20 C19A F3'A -40(4) .
C21 C22 C23 F1 -9.7(17) .
C21 C22 C23 F2 -135.0(14) .
C21 C22 C23 F3 102.3(13) .
C25 C26 C27 O5 0.5(14) .
C25 C26 C27 C28 178.4(9) .
C26 C25 C24 F4 127.4(13) .
C26 C25 C24 F5 9.2(17) .
C26 C25 C24 F6 -117.8(13) .
C26 C25 C24A F4A 109.6(13) .
C26 C25 C24A F5A -7.6(16) .
C26 C25 C24A F6A -128.8(12) .
C26 C27 C28 F4' -100.9(14) .
C26 C27 C28 F5' 141.7(12) .
C26 C27 C28 F6' 19.1(16) .
C24 C25 C26 C27 175.5(10) .
C24A C25 C26 C27 -169.5(10) .
C11 N2 C10 C9 178.7(10) .
C11 C12 C13 C14 0.0 .
C12 C11 C16 C15 0.0 .
C12 C13 C14 C15 0.0 .
C12 C13 C14 C17 180.0(4) .
C13 C14 C15 C16 0.0 .
C13 C14 C17 C18 107.5(18) .
C14 C15 C16 C11 0.0 .
C15 C14 C17 C18 -72.5(18) .
C16 C11 C12 C13 0.0 .
C17 C14 C15 C16 180.0(4) .
C19 C20 C21 C22 172.7(13) .
C19A C20 C21 C22 -164.6(17) .
C11' N2 C10 C9 173.8(15) .
C11' C12' C13' C14' 0.0 .
C12' C11' C16' C15' 0.0 .
C12' C13' C14' C15' 0.0 .
C12' C13' C14' C17' -180.0(4) .
C13' C14' C15' C16' 0.0 .
C13' C14' C17' C18' -59(5) .
C14' C15' C16' C11' 0.0 .
C15' C14' C17' C18' 122(5) .
C16' C11' C12' C13' 0.0 .
C17' C14' C15' C16' 180.0(3) .
